data_7214326
loop_
_publ_author_name
'Ovsyannikov, A.'
'Ferlay, S.'
'Solovieva, S. E.'
'Antipin, I. S.'
'Konovalov, A. I.'
'Kyritsakas, N.'
'Hosseini, M. W.'

_publ_section_title
;
 Molecular tectonics: generation of grid and porous diamondoid
 coordination networks by calixarene based tectons
;
_journal_issue 18
_journal_name_full CrystEngComm
_journal_page_first 3765
_journal_paper_doi 10.1039/c3ce42305k
_journal_volume 16
_journal_year 2014
_chemical_formula_moiety 'C64 H68 Br2 Cd N4 S8, 2(C H Cl3)'
_chemical_formula_sum 'C66 H70 Br2 Cd Cl6 N4 S8'
_chemical_formula_weight 1660.66
_chemical_name_systematic
;

 ?

;
_space_group_IT_number 2
_symmetry_cell_setting triclinic
_symmetry_space_group_name_Hall '-P 1'
_symmetry_space_group_name_H-M 'P -1'
_atom_sites_solution_hydrogens geom
_atom_sites_solution_primary direct
_atom_sites_solution_secondary difmap
_audit_creation_method SHELXL-97
_cell_angle_alpha 74.7320(10)
_cell_angle_beta 82.4040(10)
_cell_angle_gamma 66.7770(10)
_cell_formula_units_Z 2
_cell_length_a 13.9112(2)
_cell_length_b 14.4800(3)
_cell_length_c 20.8500(4)
_cell_measurement_reflns_used 9898
_cell_measurement_temperature 173(2)
_cell_measurement_theta_max 26.59
_cell_measurement_theta_min 2.62
_cell_volume 3721.48(12)
_computing_cell_refinement 'Bruker SMART'
_computing_data_collection 'Bruker SMART'
_computing_data_reduction 'Bruker SAINT'
_computing_molecular_graphics 'Bruker SHELXTL'
_computing_publication_material 'Bruker SHELXTL'
_computing_structure_refinement 'SHELXL-97 (Sheldrick, 1997)'
_computing_structure_solution 'SHELXS-97 (Sheldrick, 1990)'
_diffrn_ambient_temperature 173(2)
_diffrn_measured_fraction_theta_full 0.994
_diffrn_measured_fraction_theta_max 0.994
_diffrn_measurement_device_type 'CCD area detector'
_diffrn_measurement_method 'phi and omega scans'
_diffrn_radiation_monochromator graphite
_diffrn_radiation_source 'fine-focus sealed tube'
_diffrn_radiation_type MoK\a
_diffrn_radiation_wavelength 0.71073
_diffrn_reflns_av_R_equivalents 0.0598
_diffrn_reflns_av_sigmaI/netI 0.0595
_diffrn_reflns_limit_h_max 19
_diffrn_reflns_limit_h_min -16
_diffrn_reflns_limit_k_max 20
_diffrn_reflns_limit_k_min -18
_diffrn_reflns_limit_l_max 29
_diffrn_reflns_limit_l_min -28
_diffrn_reflns_number 101938
_diffrn_reflns_theta_full 29.11
_diffrn_reflns_theta_max 29.11
_diffrn_reflns_theta_min 1.59
_exptl_absorpt_coefficient_mu 1.848
_exptl_absorpt_correction_T_max 0.9133
_exptl_absorpt_correction_T_min 0.8815
_exptl_absorpt_correction_type multi-scan
_exptl_absorpt_process_details sadabs
_exptl_crystal_colour colorless
_exptl_crystal_density_diffrn 1.482
_exptl_crystal_density_meas ?
_exptl_crystal_density_method 'not measured'
_exptl_crystal_description prism
_exptl_crystal_F_000 1684
_exptl_crystal_size_max 0.07
_exptl_crystal_size_mid 0.05
_exptl_crystal_size_min 0.05
_refine_diff_density_max 0.545
_refine_diff_density_min -0.839
_refine_diff_density_rms 0.093
_refine_ls_extinction_method none
_refine_ls_goodness_of_fit_ref 1.004
_refine_ls_hydrogen_treatment constr
_refine_ls_matrix_type full
_refine_ls_number_parameters 806
_refine_ls_number_reflns 19836
_refine_ls_number_restraints 12
_refine_ls_restrained_S_all 1.005
_refine_ls_R_factor_all 0.0847
_refine_ls_R_factor_gt 0.0432
_refine_ls_shift/su_max 0.002
_refine_ls_shift/su_mean 0.000
_refine_ls_structure_factor_coef Fsqd
_refine_ls_weighting_details 'calc w=1/[\s^2^(Fo^2^)+(0.0581P)^2^+1.9757P] where P=(Fo^2^+2Fc^2^)/3'
_refine_ls_weighting_scheme calc
_refine_ls_wR_factor_gt 0.1015
_refine_ls_wR_factor_ref 0.1181
_reflns_number_gt 13249
_reflns_number_total 19836
_reflns_threshold_expression >2sigma(I)
_cod_data_source_file c3ce42305k.txt
_cod_data_source_block e2296a
_cod_depositor_comments
;
The following automatic conversions were performed:

'_symmetry_cell_setting' value 'Triclinic' changed to 'triclinic'
according to
/usr/data/users/saulius/crontab/automatic-downloads/rss-feeds/RSC/lib/dictionaries/cif_core.dic
dictionary named 'cif_core.dic' version 2.4.2 from 2011-04-26.

Automatic conversion script
Id: cif_fix_values 2281 2013-09-26 08:29:07Z andrius 

The following automatic conversions were performed:

'_exptl_crystal_density_meas' value 'none' was changed to '?' - the
value is perceived as not measured.

Automatic conversion script
Id: cif_fix_values 3008 2015-01-20 13:52:24Z robertas 
;
_cod_original_sg_symbol_H-M P-1
_cod_database_code 7214326

loop_
_symmetry_equiv_pos_as_xyz
'x, y, z'
'-x, -y, -z'

loop_
_atom_site_label
_atom_site_type_symbol
_atom_site_fract_x
_atom_site_fract_y
_atom_site_fract_z
_atom_site_U_iso_or_equiv
_atom_site_adp_type
_atom_site_occupancy
_atom_site_symmetry_multiplicity
_atom_site_calc_flag
_atom_site_refinement_flags
_atom_site_disorder_assembly
_atom_site_disorder_group
Cd1 Cd 0.5000 0.5000 0.0000 0.02480(8) Uani 1 2 d S . .
Br1 Br 0.40714(3) 0.44848(3) 0.119879(16) 0.03743(9) Uani 1 1 d . . .
Cd2 Cd 0.0000 1.0000 0.5000 0.02476(8) Uani 1 2 d S . .
Br2 Br 0.01854(3) 1.05928(3) 0.366452(15) 0.03246(9) Uani 1 1 d . . .
S1 S 0.91130(6) 0.56109(6) 0.28385(4) 0.02545(17) Uani 1 1 d . . .
C1 C 0.8562(2) 0.6498(2) 0.20877(14) 0.0218(6) Uani 1 1 d . . .
C2 C 0.7535(2) 0.6743(2) 0.19075(14) 0.0220(6) Uani 1 1 d . . .
C3 C 0.7209(2) 0.7418(2) 0.12912(14) 0.0232(6) Uani 1 1 d . . .
C4 C 0.7894(2) 0.7808(2) 0.08642(15) 0.0254(7) Uani 1 1 d . . .
H4 H 0.7650 0.8271 0.0450 0.030 Uiso 1 1 calc R . .
C5 C 0.8918(2) 0.7538(2) 0.10279(15) 0.0252(7) Uani 1 1 d . . .
C6 C 0.9234(2) 0.6888(2) 0.16480(15) 0.0247(6) Uani 1 1 d . . .
H6 H 0.9928 0.6703 0.1777 0.030 Uiso 1 1 calc R . .
S2 S 0.66623(6) 0.62229(6) 0.24268(4) 0.02746(17) Uani 1 1 d . . .
C7 C 0.7155(3) 0.4929(2) 0.22719(16) 0.0342(8) Uani 1 1 d . . .
H7A H 0.7854 0.4533 0.2467 0.041 Uiso 1 1 calc R . .
H7B H 0.6683 0.4574 0.2502 0.041 Uiso 1 1 calc R . .
C8 C 0.7244(3) 0.4921(2) 0.15482(17) 0.0296(7) Uani 1 1 d . . .
C9 C 0.6419(3) 0.4978(2) 0.12162(15) 0.0278(7) Uani 1 1 d . . .
H9 H 0.5780 0.5026 0.1459 0.033 Uiso 1 1 calc R . .
N1 N 0.6466(2) 0.4969(2) 0.05697(13) 0.0281(6) Uani 1 1 d . . .
C10 C 0.7367(3) 0.4922(3) 0.02350(19) 0.0412(9) Uani 1 1 d . . .
H10 H 0.7416 0.4920 -0.0223 0.049 Uiso 1 1 calc R . .
C11 C 0.8224(3) 0.4878(4) 0.0520(2) 0.0563(12) Uani 1 1 d . . .
H11 H 0.8846 0.4858 0.0263 0.068 Uiso 1 1 calc R . .
C12 C 0.8161(3) 0.4862(3) 0.1189(2) 0.0444(10) Uani 1 1 d . . .
H12 H 0.8750 0.4810 0.1400 0.053 Uiso 1 1 calc R . .
C13 C 0.9664(3) 0.7997(3) 0.05769(17) 0.0328(7) Uani 1 1 d D . .
C14 C 1.0120(10) 0.8476(9) 0.0980(4) 0.056(2) Uani 0.546(19) 1 d PD . .
H14A H 1.0477 0.8891 0.0677 0.083 Uiso 0.546(19) 1 calc PR . .
H14B H 1.0620 0.7924 0.1296 0.083 Uiso 0.546(19) 1 calc PR . .
H14C H 0.9551 0.8918 0.1225 0.083 Uiso 0.546(19) 1 calc PR . .
C15 C 0.9134(7) 0.8821(8) -0.0035(5) 0.056(2) Uani 0.546(19) 1 d PD . .
H15A H 0.9665 0.9007 -0.0338 0.083 Uiso 0.546(19) 1 calc PR . .
H15B H 0.8629 0.9435 0.0106 0.083 Uiso 0.546(19) 1 calc PR . .
H15C H 0.8770 0.8549 -0.0263 0.083 Uiso 0.546(19) 1 calc PR . .
C16 C 1.0567(7) 0.7107(6) 0.0342(6) 0.056(2) Uani 0.546(19) 1 d PD . .
H16A H 1.1076 0.7372 0.0073 0.083 Uiso 0.546(19) 1 calc PR . .
H16B H 1.0289 0.6810 0.0075 0.083 Uiso 0.546(19) 1 calc PR . .
H16C H 1.0909 0.6573 0.0730 0.083 Uiso 0.546(19) 1 calc PR . .
S3 S 0.59591(6) 0.77494(6) 0.09744(4) 0.02650(17) Uani 1 1 d . . .
C17 C 0.5048(2) 0.8407(2) 0.15465(14) 0.0238(6) Uani 1 1 d . C .
C18 C 0.5023(2) 0.9322(2) 0.16649(15) 0.0247(6) Uani 1 1 d . . .
C19 C 0.4256(2) 0.9784(2) 0.21122(15) 0.0255(6) Uani 1 1 d . C .
C20 C 0.3493(2) 0.9396(2) 0.23793(15) 0.0262(7) Uani 1 1 d . . .
H20 H 0.2961 0.9742 0.2666 0.031 Uiso 1 1 calc R C .
C21 C 0.3481(2) 0.8510(2) 0.22397(15) 0.0248(6) Uani 1 1 d . C .
C22 C 0.4287(2) 0.8012(2) 0.18335(15) 0.0252(6) Uani 1 1 d . . .
H22 H 0.4320 0.7386 0.1749 0.030 Uiso 1 1 calc R C .
S4 S 0.59283(6) 0.98781(6) 0.12460(4) 0.03188(19) Uani 1 1 d . C .
C23 C 0.5054(3) 1.0903(3) 0.06404(17) 0.0343(8) Uani 1 1 d . . .
H23A H 0.4832 1.0610 0.0335 0.041 Uiso 1 1 calc R C .
H23B H 0.4422 1.1320 0.0867 0.041 Uiso 1 1 calc R . .
C24 C 0.5641(2) 1.1567(2) 0.02590(15) 0.0277(7) Uani 1 1 d . C .
C25 C 0.5304(2) 1.2583(2) 0.02903(15) 0.0272(7) Uani 1 1 d . . .
H25 H 0.4701 1.2846 0.0560 0.033 Uiso 1 1 calc R C .
N2 N 0.5778(2) 1.3225(2) -0.00385(13) 0.0273(6) Uani 1 1 d . . .
C26 C 0.6636(2) 1.2841(3) -0.04114(16) 0.0312(7) Uani 1 1 d . . .
H26 H 0.6983 1.3285 -0.0648 0.037 Uiso 1 1 calc R C .
C27 C 0.7034(3) 1.1829(3) -0.04639(18) 0.0397(8) Uani 1 1 d . C .
H27 H 0.7652 1.1579 -0.0725 0.048 Uiso 1 1 calc R . .
C28 C 0.6532(3) 1.1184(3) -0.01364(17) 0.0368(8) Uani 1 1 d . . .
H28 H 0.6786 1.0489 -0.0178 0.044 Uiso 1 1 calc R C .
C29 C 0.2627(2) 0.8101(2) 0.25623(16) 0.0298(7) Uani 1 1 d . . .
C30 C 0.2667(3) 0.7897(3) 0.33234(17) 0.0406(9) Uani 1 1 d . C .
H30A H 0.2168 0.7575 0.3536 0.061 Uiso 1 1 calc R . .
H30B H 0.2483 0.8552 0.3451 0.061 Uiso 1 1 calc R . .
H30C H 0.3375 0.7433 0.3467 0.061 Uiso 1 1 calc R . .
C31 C 0.1565(3) 0.8926(3) 0.23281(18) 0.0366(8) Uani 1 1 d . C .
H31A H 0.1562 0.9099 0.1841 0.055 Uiso 1 1 calc R . .
H31B H 0.1439 0.9546 0.2485 0.055 Uiso 1 1 calc R . .
H31C H 0.1012 0.8660 0.2508 0.055 Uiso 1 1 calc R . .
C32 C 0.2774(3) 0.7101(3) 0.2384(2) 0.0430(9) Uani 1 1 d . C .
H32A H 0.2220 0.6861 0.2605 0.064 Uiso 1 1 calc R . .
H32B H 0.3458 0.6576 0.2531 0.064 Uiso 1 1 calc R . .
H32C H 0.2740 0.7221 0.1901 0.064 Uiso 1 1 calc R . .
S5 S 0.41506(6) 1.09297(6) 0.23409(4) 0.02907(18) Uani 1 1 d . . .
C33 C 0.5395(2) 1.0594(2) 0.26689(15) 0.0250(6) Uani 1 1 d . C .
C34 C 0.5750(2) 0.9837(2) 0.32528(15) 0.0244(6) Uani 1 1 d . . .
C35 C 0.6730(2) 0.9662(2) 0.34783(14) 0.0227(6) Uani 1 1 d . C .
C36 C 0.7306(2) 1.0244(2) 0.31359(15) 0.0246(6) Uani 1 1 d . . .
H36 H 0.7955 1.0128 0.3305 0.030 Uiso 1 1 calc R C .
C37 C 0.6960(2) 1.0996(2) 0.25493(15) 0.0231(6) Uani 1 1 d . C .
C38 C 0.5992(2) 1.1160(2) 0.23329(15) 0.0255(7) Uani 1 1 d . . .
H38 H 0.5728 1.1678 0.1942 0.031 Uiso 1 1 calc R C .
S6 S 0.50049(6) 0.90965(6) 0.36923(4) 0.02994(18) Uani 1 1 d . C .
C39 C 0.4136(3) 0.9972(3) 0.41911(18) 0.0359(8) Uani 1 1 d . . .
H39A H 0.4549 1.0190 0.4430 0.043 Uiso 1 1 calc R C .
H39B H 0.3649 1.0596 0.3901 0.043 Uiso 1 1 calc R . .
C40 C 0.3533(2) 0.9424(2) 0.46795(16) 0.0279(7) Uani 1 1 d . C .
C41 C 0.2466(2) 0.9719(2) 0.46210(16) 0.0300(7) Uani 1 1 d . . .
H41 H 0.2133 1.0269 0.4259 0.036 Uiso 1 1 calc R C .
N3 N 0.1879(2) 0.9272(2) 0.50454(13) 0.0284(6) Uani 1 1 d . C .
C42 C 0.2357(3) 0.8485(3) 0.55407(17) 0.0347(8) Uani 1 1 d . . .
H42 H 0.1954 0.8152 0.5842 0.042 Uiso 1 1 calc R C .
C43 C 0.3418(3) 0.8134(3) 0.56329(18) 0.0413(9) Uani 1 1 d . C .
H43 H 0.3735 0.7570 0.5991 0.050 Uiso 1 1 calc R . .
C44 C 0.4009(3) 0.8609(3) 0.52015(18) 0.0378(8) Uani 1 1 d . . .
H44 H 0.4739 0.8380 0.5261 0.045 Uiso 1 1 calc R C .
C45 C 0.7658(2) 1.1563(2) 0.21557(15) 0.0263(7) Uani 1 1 d . . .
C46 C 0.7750(3) 1.2271(3) 0.25557(17) 0.0370(8) Uani 1 1 d . C .
H46A H 0.8216 1.2617 0.2314 0.055 Uiso 1 1 calc R . .
H46B H 0.8038 1.1859 0.2990 0.055 Uiso 1 1 calc R . .
H46C H 0.7056 1.2790 0.2619 0.055 Uiso 1 1 calc R . .
C47 C 0.8754(3) 1.0772(3) 0.20492(18) 0.0382(8) Uani 1 1 d . C .
H47A H 0.8697 1.0268 0.1837 0.057 Uiso 1 1 calc R . .
H47B H 0.9083 1.0415 0.2480 0.057 Uiso 1 1 calc R . .
H47C H 0.9181 1.1128 0.1763 0.057 Uiso 1 1 calc R . .
C48 C 0.7224(3) 1.2207(3) 0.14727(18) 0.0429(9) Uani 1 1 d . C .
H48A H 0.6528 1.2727 0.1530 0.064 Uiso 1 1 calc R . .
H48B H 0.7173 1.1754 0.1214 0.064 Uiso 1 1 calc R . .
H48C H 0.7694 1.2552 0.1237 0.064 Uiso 1 1 calc R . .
S7 S 0.72472(6) 0.87585(6) 0.42345(4) 0.02562(17) Uani 1 1 d . . .
C49 C 0.7494(2) 0.7538(2) 0.40657(14) 0.0214(6) Uani 1 1 d . C .
C50 C 0.8160(2) 0.7170(2) 0.35467(14) 0.0210(6) Uani 1 1 d . . .
C51 C 0.8303(2) 0.6184(2) 0.34752(14) 0.0213(6) Uani 1 1 d . C .
C52 C 0.7875(2) 0.5560(2) 0.39464(14) 0.0239(6) Uani 1 1 d . . .
H52 H 0.7992 0.4892 0.3893 0.029 Uiso 1 1 calc R C .
C53 C 0.7282(2) 0.5887(2) 0.44915(15) 0.0232(6) Uani 1 1 d . C .
C54 C 0.7074(2) 0.6898(2) 0.45282(14) 0.0243(6) Uani 1 1 d . . .
H54 H 0.6633 0.7157 0.4881 0.029 Uiso 1 1 calc R C .
S8 S 0.89356(7) 0.78388(6) 0.30606(4) 0.02791(17) Uani 1 1 d . C .
C55 C 1.0120(3) 0.7094(3) 0.35339(16) 0.0305(7) Uani 1 1 d . . .
H55A H 1.0315 0.6351 0.3555 0.037 Uiso 1 1 calc R C .
H55B H 1.0698 0.7297 0.3300 0.037 Uiso 1 1 calc R . .
C56 C 0.9991(2) 0.7250(2) 0.42295(16) 0.0274(7) Uani 1 1 d . C .
C57 C 1.0082(2) 0.8118(2) 0.43382(16) 0.0277(7) Uani 1 1 d . . .
H57 H 1.0248 0.8580 0.3967 0.033 Uiso 1 1 calc R C .
N4 N 0.9950(2) 0.8340(2) 0.49327(13) 0.0292(6) Uani 1 1 d . . .
C58 C 0.9707(3) 0.7685(3) 0.54505(17) 0.0363(8) Uani 1 1 d . . .
H58 H 0.9608 0.7831 0.5878 0.044 Uiso 1 1 calc R C .
C59 C 0.9592(3) 0.6803(3) 0.53875(17) 0.0368(8) Uani 1 1 d . C .
H59 H 0.9421 0.6355 0.5766 0.044 Uiso 1 1 calc R . .
C60 C 0.9731(3) 0.6586(2) 0.47699(16) 0.0315(7) Uani 1 1 d . . .
H60 H 0.9650 0.5990 0.4715 0.038 Uiso 1 1 calc R C .
C61 C 0.6860(3) 0.5190(2) 0.50392(16) 0.0302(7) Uani 1 1 d . . .
C62 C 0.7426(3) 0.4966(3) 0.56747(17) 0.0404(9) Uani 1 1 d . C .
H62A H 0.7304 0.5617 0.5791 0.061 Uiso 1 1 calc R . .
H62B H 0.8179 0.4602 0.5604 0.061 Uiso 1 1 calc R . .
H62C H 0.7160 0.4534 0.6038 0.061 Uiso 1 1 calc R . .
C63 C 0.7053(3) 0.4168(3) 0.48654(19) 0.0411(9) Uani 1 1 d . C .
H63A H 0.6813 0.3729 0.5238 0.062 Uiso 1 1 calc R . .
H63B H 0.7803 0.3817 0.4778 0.062 Uiso 1 1 calc R . .
H63C H 0.6667 0.4304 0.4468 0.062 Uiso 1 1 calc R . .
C64 C 0.5683(3) 0.5753(3) 0.5149(2) 0.0423(9) Uani 1 1 d . C .
H64A H 0.5560 0.6373 0.5306 0.063 Uiso 1 1 calc R . .
H64B H 0.5407 0.5294 0.5482 0.063 Uiso 1 1 calc R . .
H64C H 0.5329 0.5952 0.4729 0.063 Uiso 1 1 calc R . .
C65 C 0.3787(4) 0.3604(3) 0.2878(2) 0.0654(13) Uani 1 1 d . . .
H65 H 0.4051 0.3335 0.2467 0.078 Uiso 1 1 calc R . .
Cl1 Cl 0.45620(10) 0.42409(10) 0.29969(6) 0.0679(3) Uani 1 1 d . . .
Cl2 Cl 0.38766(15) 0.25581(10) 0.35509(7) 0.0940(5) Uani 1 1 d . . .
Cl3 Cl 0.24590(11) 0.44680(11) 0.27666(6) 0.0734(4) Uani 1 1 d . . .
C66 C 0.1809(4) 0.3150(4) 0.1606(3) 0.0809(17) Uani 1 1 d . . .
H66 H 0.2455 0.3096 0.1799 0.097 Uiso 1 1 calc R . .
Cl4 Cl 0.21681(14) 0.26882(15) 0.08836(11) 0.1216(7) Uani 1 1 d . . .
Cl5 Cl 0.09685(9) 0.44518(10) 0.14153(8) 0.0781(4) Uani 1 1 d . . .
Cl6 Cl 0.12052(17) 0.24299(15) 0.21965(13) 0.1451(9) Uani 1 1 d . . .
C15A C 0.9297(9) 0.8438(11) -0.0157(5) 0.058(3) Uani 0.454(19) 1 d PD C 2
H15D H 0.8570 0.8929 -0.0163 0.086 Uiso 0.454(19) 1 calc PR C 2
H15E H 0.9346 0.7870 -0.0348 0.086 Uiso 0.454(19) 1 calc PR C 2
H15F H 0.9745 0.8790 -0.0419 0.086 Uiso 0.454(19) 1 calc PR C 2
C14A C 0.9634(12) 0.8898(10) 0.0837(6) 0.058(3) Uani 0.454(19) 1 d PD C 2
H14D H 0.9831 0.8653 0.1304 0.086 Uiso 0.454(19) 1 calc PR C 2
H14E H 0.8925 0.9429 0.0801 0.086 Uiso 0.454(19) 1 calc PR C 2
H14F H 1.0126 0.9192 0.0573 0.086 Uiso 0.454(19) 1 calc PR C 2
C16A C 1.0777(8) 0.7191(8) 0.0582(7) 0.058(3) Uani 0.454(19) 1 d PD C 2
H16D H 1.1092 0.7062 0.1007 0.086 Uiso 0.454(19) 1 calc PR C 2
H16E H 1.1196 0.7447 0.0217 0.086 Uiso 0.454(19) 1 calc PR C 2
H16F H 1.0759 0.6547 0.0526 0.086 Uiso 0.454(19) 1 calc PR C 2

loop_
_atom_site_aniso_label
_atom_site_aniso_U_11
_atom_site_aniso_U_22
_atom_site_aniso_U_33
_atom_site_aniso_U_23
_atom_site_aniso_U_13
_atom_site_aniso_U_12
Cd1 0.02947(17) 0.02598(16) 0.02187(15) -0.00371(12) -0.00067(12) -0.01466(14)
Br1 0.0444(2) 0.0453(2) 0.02563(16) -0.00419(14) 0.00424(14) -0.02423(17)
Cd2 0.02217(16) 0.03185(17) 0.02386(15) -0.01048(13) 0.00001(12) -0.01159(14)
Br2 0.03523(19) 0.03975(19) 0.02474(16) -0.01040(14) -0.00030(13) -0.01490(15)
S1 0.0259(4) 0.0225(4) 0.0263(4) -0.0085(3) -0.0036(3) -0.0046(3)
C1 0.0221(15) 0.0222(14) 0.0218(14) -0.0095(11) -0.0009(11) -0.0060(12)
C2 0.0211(15) 0.0232(14) 0.0250(14) -0.0106(12) 0.0039(11) -0.0101(12)
C3 0.0213(15) 0.0263(15) 0.0238(14) -0.0092(12) -0.0015(12) -0.0085(13)
C4 0.0262(16) 0.0268(15) 0.0258(15) -0.0076(12) 0.0010(12) -0.0123(13)
C5 0.0223(15) 0.0277(15) 0.0300(16) -0.0126(13) 0.0064(12) -0.0125(13)
C6 0.0166(14) 0.0287(16) 0.0323(16) -0.0134(13) -0.0009(12) -0.0080(13)
S2 0.0297(4) 0.0328(4) 0.0250(4) -0.0071(3) 0.0010(3) -0.0175(4)
C7 0.045(2) 0.0273(17) 0.0348(18) -0.0032(14) -0.0122(15) -0.0181(16)
C8 0.0334(18) 0.0206(15) 0.0390(18) -0.0093(13) -0.0078(14) -0.0111(14)
C9 0.0315(17) 0.0255(15) 0.0302(16) -0.0050(13) -0.0041(13) -0.0146(14)
N1 0.0292(14) 0.0266(13) 0.0321(14) -0.0079(11) -0.0018(11) -0.0134(12)
C10 0.0339(19) 0.058(2) 0.045(2) -0.0308(19) 0.0034(16) -0.0206(18)
C11 0.034(2) 0.089(3) 0.068(3) -0.052(3) 0.0141(19) -0.029(2)
C12 0.0315(19) 0.053(2) 0.060(2) -0.033(2) -0.0078(17) -0.0132(18)
C13 0.0270(17) 0.0389(19) 0.0374(18) -0.0098(15) 0.0063(14) -0.0192(15)
C14 0.045(3) 0.059(4) 0.069(4) -0.012(3) 0.016(3) -0.033(3)
C15 0.045(3) 0.059(4) 0.069(4) -0.012(3) 0.016(3) -0.033(3)
C16 0.045(3) 0.059(4) 0.069(4) -0.012(3) 0.016(3) -0.033(3)
S3 0.0217(4) 0.0379(4) 0.0228(4) -0.0079(3) -0.0019(3) -0.0134(3)
C17 0.0192(14) 0.0262(15) 0.0244(15) -0.0031(12) -0.0011(12) -0.0083(13)
C18 0.0211(15) 0.0255(15) 0.0273(15) 0.0013(12) -0.0027(12) -0.0125(13)
C19 0.0219(15) 0.0214(14) 0.0338(16) -0.0025(13) -0.0064(13) -0.0096(13)
C20 0.0204(15) 0.0261(15) 0.0305(16) -0.0054(13) 0.0002(12) -0.0079(13)
C21 0.0212(15) 0.0240(15) 0.0300(16) -0.0031(12) -0.0030(12) -0.0106(13)
C22 0.0243(15) 0.0247(15) 0.0290(16) -0.0055(12) -0.0009(12) -0.0122(13)
S4 0.0268(4) 0.0274(4) 0.0386(5) 0.0029(3) -0.0022(3) -0.0136(3)
C23 0.0321(18) 0.0293(17) 0.0403(19) 0.0036(14) -0.0087(15) -0.0153(15)
C24 0.0249(16) 0.0282(16) 0.0300(16) -0.0026(13) -0.0068(13) -0.0108(14)
C25 0.0230(15) 0.0309(16) 0.0280(16) -0.0026(13) -0.0050(12) -0.0116(14)
N2 0.0270(14) 0.0296(14) 0.0273(13) -0.0052(11) -0.0017(11) -0.0133(12)
C26 0.0262(17) 0.0354(18) 0.0332(17) -0.0038(14) -0.0009(13) -0.0154(15)
C27 0.0334(19) 0.042(2) 0.040(2) -0.0111(16) 0.0087(15) -0.0129(16)
C28 0.040(2) 0.0316(18) 0.0399(19) -0.0080(15) -0.0034(16) -0.0138(16)
C29 0.0270(17) 0.0282(16) 0.0368(18) -0.0057(14) 0.0051(14) -0.0161(14)
C30 0.041(2) 0.047(2) 0.0367(19) -0.0024(16) 0.0036(16) -0.0259(18)
C31 0.0243(17) 0.042(2) 0.049(2) -0.0128(17) 0.0021(15) -0.0174(16)
C32 0.040(2) 0.0338(19) 0.063(3) -0.0159(18) 0.0177(18) -0.0258(17)
S5 0.0220(4) 0.0208(4) 0.0441(5) -0.0064(3) -0.0060(3) -0.0069(3)
C33 0.0235(15) 0.0194(14) 0.0320(16) -0.0065(12) -0.0051(13) -0.0063(12)
C34 0.0256(16) 0.0195(14) 0.0304(16) -0.0073(12) 0.0035(12) -0.0112(13)
C35 0.0276(16) 0.0177(13) 0.0228(14) -0.0058(11) -0.0022(12) -0.0073(12)
C36 0.0263(16) 0.0218(14) 0.0292(16) -0.0076(12) -0.0041(12) -0.0106(13)
C37 0.0243(15) 0.0165(13) 0.0280(15) -0.0042(12) -0.0007(12) -0.0078(12)
C38 0.0259(16) 0.0194(14) 0.0308(16) -0.0042(12) -0.0039(13) -0.0082(13)
S6 0.0304(4) 0.0247(4) 0.0364(4) -0.0076(3) 0.0068(3) -0.0141(3)
C39 0.0291(18) 0.0292(17) 0.050(2) -0.0149(16) 0.0108(15) -0.0116(15)
C40 0.0281(17) 0.0243(15) 0.0337(17) -0.0131(13) 0.0056(13) -0.0103(13)
C41 0.0290(17) 0.0287(16) 0.0310(16) -0.0091(13) 0.0020(13) -0.0092(14)
N3 0.0240(13) 0.0338(14) 0.0290(14) -0.0092(12) 0.0029(11) -0.0125(12)
C42 0.0301(18) 0.0366(18) 0.0336(18) -0.0052(15) 0.0048(14) -0.0121(15)
C43 0.0303(18) 0.043(2) 0.0369(19) 0.0007(16) -0.0003(15) -0.0062(16)
C44 0.0219(16) 0.043(2) 0.043(2) -0.0105(16) 0.0016(14) -0.0064(15)
C45 0.0277(16) 0.0248(15) 0.0289(16) -0.0022(13) -0.0034(13) -0.0143(13)
C46 0.045(2) 0.0323(18) 0.042(2) -0.0081(15) 0.0008(16) -0.0236(17)
C47 0.0297(18) 0.0383(19) 0.044(2) -0.0073(16) 0.0055(15) -0.0134(16)
C48 0.046(2) 0.049(2) 0.039(2) 0.0068(17) -0.0093(17) -0.0310(19)
S7 0.0360(4) 0.0192(3) 0.0233(4) -0.0054(3) -0.0031(3) -0.0112(3)
C49 0.0244(15) 0.0164(13) 0.0239(14) -0.0030(11) -0.0055(12) -0.0077(12)
C50 0.0222(15) 0.0196(14) 0.0217(14) -0.0030(11) -0.0060(11) -0.0080(12)
C51 0.0200(14) 0.0233(14) 0.0208(14) -0.0062(11) -0.0044(11) -0.0066(12)
C52 0.0258(16) 0.0208(14) 0.0267(15) -0.0043(12) -0.0063(12) -0.0095(13)
C53 0.0215(15) 0.0223(14) 0.0280(15) -0.0026(12) -0.0052(12) -0.0112(12)
C54 0.0251(15) 0.0218(14) 0.0240(15) -0.0028(12) -0.0024(12) -0.0078(13)
S8 0.0381(4) 0.0255(4) 0.0235(4) -0.0043(3) 0.0012(3) -0.0170(3)
C55 0.0292(17) 0.0343(17) 0.0370(18) -0.0179(15) 0.0084(14) -0.0181(15)
C56 0.0200(15) 0.0313(17) 0.0347(17) -0.0121(14) -0.0015(13) -0.0105(13)
C57 0.0254(16) 0.0308(16) 0.0320(17) -0.0109(13) 0.0025(13) -0.0146(14)
N4 0.0290(14) 0.0334(15) 0.0313(14) -0.0127(12) 0.0000(11) -0.0151(12)
C58 0.041(2) 0.0401(19) 0.0308(17) -0.0093(15) -0.0006(15) -0.0174(17)
C59 0.044(2) 0.0356(19) 0.0317(18) -0.0024(15) -0.0020(15) -0.0197(17)
C60 0.0339(18) 0.0261(16) 0.0384(18) -0.0067(14) -0.0042(15) -0.0150(15)
C61 0.0289(17) 0.0262(16) 0.0358(17) -0.0052(14) 0.0030(14) -0.0130(14)
C62 0.044(2) 0.0350(19) 0.0352(19) 0.0011(15) 0.0014(16) -0.0138(17)
C63 0.047(2) 0.0270(17) 0.052(2) -0.0076(16) 0.0098(18) -0.0219(17)
C64 0.0313(19) 0.040(2) 0.059(2) -0.0102(18) 0.0100(17) -0.0203(17)
C65 0.096(4) 0.054(3) 0.039(2) -0.014(2) 0.006(2) -0.022(3)
Cl1 0.0699(8) 0.0698(8) 0.0577(7) -0.0115(6) -0.0021(6) -0.0216(6)
Cl2 0.1739(16) 0.0451(7) 0.0585(7) -0.0074(6) -0.0053(9) -0.0388(9)
Cl3 0.0806(9) 0.0923(9) 0.0509(7) -0.0113(6) -0.0066(6) -0.0382(8)
C66 0.048(3) 0.065(3) 0.121(5) -0.039(3) -0.023(3) 0.005(2)
Cl4 0.0843(11) 0.1176(14) 0.1695(18) -0.0928(14) -0.0244(11) -0.0008(10)
Cl5 0.0473(7) 0.0668(8) 0.1134(11) -0.0311(8) -0.0022(7) -0.0081(6)
Cl6 0.1064(14) 0.0922(13) 0.195(2) 0.0117(14) -0.0211(15) -0.0173(11)
C15A 0.048(4) 0.065(5) 0.065(4) -0.015(3) 0.024(3) -0.034(4)
C14A 0.048(4) 0.065(5) 0.065(4) -0.015(3) 0.024(3) -0.034(4)
C16A 0.048(4) 0.065(5) 0.065(4) -0.015(3) 0.024(3) -0.034(4)

loop_
_atom_type_symbol
_atom_type_description
_atom_type_scat_dispersion_real
_atom_type_scat_dispersion_imag
_atom_type_scat_source
C C 0.0033 0.0016 'International Tables Vol C Tables 4.2.6.8 and 6.1.1.4'
H H 0.0000 0.0000 'International Tables Vol C Tables 4.2.6.8 and 6.1.1.4'
N N 0.0061 0.0033 'International Tables Vol C Tables 4.2.6.8 and 6.1.1.4'
S S 0.1246 0.1234 'International Tables Vol C Tables 4.2.6.8 and 6.1.1.4'
Br Br -0.2901 2.4595 'International Tables Vol C Tables 4.2.6.8 and 6.1.1.4'
Cd Cd -0.8075 1.2024 'International Tables Vol C Tables 4.2.6.8 and 6.1.1.4'
Cl Cl 0.1484 0.1585 'International Tables Vol C Tables 4.2.6.8 and 6.1.1.4'

loop_
_geom_angle_atom_site_label_1
_geom_angle_atom_site_label_2
_geom_angle_atom_site_label_3
_geom_angle
_geom_angle_site_symmetry_1
_geom_angle_site_symmetry_3
N2 Cd1 N2 180.0 1_545 2_675
N2 Cd1 N1 85.03(9) 1_545 2_665
N2 Cd1 N1 94.97(9) 2_675 2_665
N2 Cd1 N1 94.97(9) 1_545 .
N2 Cd1 N1 85.03(9) 2_675 .
N1 Cd1 N1 180.0 2_665 .
N2 Cd1 Br1 89.96(6) 1_545 .
N2 Cd1 Br1 90.04(6) 2_675 .
N1 Cd1 Br1 89.99(6) 2_665 .
N1 Cd1 Br1 90.01(6) . .
N2 Cd1 Br1 90.04(6) 1_545 2_665
N2 Cd1 Br1 89.96(6) 2_675 2_665
N1 Cd1 Br1 90.01(6) 2_665 2_665
N1 Cd1 Br1 89.99(6) . 2_665
Br1 Cd1 Br1 179.999(1) . 2_665
N3 Cd2 N3 179.999(2) . 2_576
N3 Cd2 N4 91.73(9) . 1_455
N3 Cd2 N4 88.26(9) 2_576 1_455
N3 Cd2 N4 88.27(9) . 2_676
N3 Cd2 N4 91.74(9) 2_576 2_676
N4 Cd2 N4 180.0 1_455 2_676
N3 Cd2 Br2 91.04(6) . 2_576
N3 Cd2 Br2 88.96(6) 2_576 2_576
N4 Cd2 Br2 88.22(6) 1_455 2_576
N4 Cd2 Br2 91.78(6) 2_676 2_576
N3 Cd2 Br2 88.96(6) . .
N3 Cd2 Br2 91.04(6) 2_576 .
N4 Cd2 Br2 91.78(6) 1_455 .
N4 Cd2 Br2 88.22(6) 2_676 .
Br2 Cd2 Br2 179.999(15) 2_576 .
C51 S1 C1 103.94(13) . .
C6 C1 C2 120.3(3) . .
C6 C1 S1 116.3(2) . .
C2 C1 S1 123.1(2) . .
C3 C2 C1 117.6(3) . .
C3 C2 S2 119.8(2) . .
C1 C2 S2 122.6(2) . .
C2 C3 C4 120.8(3) . .
C2 C3 S3 122.9(2) . .
C4 C3 S3 116.1(2) . .
C5 C4 C3 121.9(3) . .
C5 C4 H4 119.1 . .
C3 C4 H4 119.1 . .
C4 C5 C6 117.3(3) . .
C4 C5 C13 122.3(3) . .
C6 C5 C13 120.2(3) . .
C5 C6 C1 122.1(3) . .
C5 C6 H6 119.0 . .
C1 C6 H6 119.0 . .
C2 S2 C7 100.67(15) . .
C8 C7 S2 113.8(2) . .
C8 C7 H7A 108.8 . .
S2 C7 H7A 108.8 . .
C8 C7 H7B 108.8 . .
S2 C7 H7B 108.8 . .
H7A C7 H7B 107.7 . .
C12 C8 C9 117.4(3) . .
C12 C8 C7 120.6(3) . .
C9 C8 C7 122.0(3) . .
N1 C9 C8 123.9(3) . .
N1 C9 H9 118.0 . .
C8 C9 H9 118.0 . .
C10 N1 C9 116.9(3) . .
C10 N1 Cd1 119.9(2) . .
C9 N1 Cd1 123.2(2) . .
N1 C10 C11 123.4(3) . .
N1 C10 H10 118.3 . .
C11 C10 H10 118.3 . .
C10 C11 C12 118.4(4) . .
C10 C11 H11 120.8 . .
C12 C11 H11 120.8 . .
C8 C12 C11 119.9(3) . .
C8 C12 H12 120.0 . .
C11 C12 H12 120.0 . .
C14A C13 C16A 110.6(5) . .
C14A C13 C15 85.4(5) . .
C16A C13 C15 125.2(6) . .
C14A C13 C5 107.1(4) . .
C16A C13 C5 111.2(5) . .
C15 C13 C5 113.0(4) . .
C14A C13 C16 132.7(5) . .
C15 C13 C16 108.8(5) . .
C5 C13 C16 107.7(4) . .
C15 C13 C14 109.0(5) . .
C5 C13 C14 109.4(4) . .
C16 C13 C14 108.8(5) . .
C14A C13 C15A 107.3(6) . .
C16A C13 C15A 108.8(5) . .
C5 C13 C15A 111.7(5) . .
C14 C13 C15A 127.5(6) . .
C3 S3 C17 104.64(14) . .
C22 C17 C18 120.4(3) . .
C22 C17 S3 116.4(2) . .
C18 C17 S3 123.0(2) . .
C17 C18 C19 118.0(3) . .
C17 C18 S4 120.3(2) . .
C19 C18 S4 121.7(2) . .
C20 C19 C18 120.6(3) . .
C20 C19 S5 115.8(2) . .
C18 C19 S5 123.5(2) . .
C19 C20 C21 121.7(3) . .
C19 C20 H20 119.1 . .
C21 C20 H20 119.1 . .
C22 C21 C20 117.3(3) . .
C22 C21 C29 123.1(3) . .
C20 C21 C29 119.5(3) . .
C21 C22 C17 121.6(3) . .
C21 C22 H22 119.2 . .
C17 C22 H22 119.2 . .
C18 S4 C23 97.86(15) . .
C24 C23 S4 107.4(2) . .
C24 C23 H23A 110.2 . .
S4 C23 H23A 110.2 . .
C24 C23 H23B 110.2 . .
S4 C23 H23B 110.2 . .
H23A C23 H23B 108.5 . .
C25 C24 C28 117.8(3) . .
C25 C24 C23 120.2(3) . .
C28 C24 C23 122.0(3) . .
N2 C25 C24 123.8(3) . .
N2 C25 H25 118.1 . .
C24 C25 H25 118.1 . .
C26 N2 C25 117.5(3) . .
C26 N2 Cd1 123.3(2) . 1_565
C25 N2 Cd1 119.1(2) . 1_565
N2 C26 C27 122.5(3) . .
N2 C26 H26 118.7 . .
C27 C26 H26 118.7 . .
C28 C27 C26 119.5(3) . .
C28 C27 H27 120.2 . .
C26 C27 H27 120.2 . .
C27 C28 C24 118.8(3) . .
C27 C28 H28 120.6 . .
C24 C28 H28 120.6 . .
C32 C29 C31 109.7(3) . .
C32 C29 C21 112.0(3) . .
C31 C29 C21 108.3(3) . .
C32 C29 C30 108.5(3) . .
C31 C29 C30 109.5(3) . .
C21 C29 C30 108.8(3) . .
C29 C30 H30A 109.5 . .
C29 C30 H30B 109.5 . .
H30A C30 H30B 109.5 . .
C29 C30 H30C 109.5 . .
H30A C30 H30C 109.5 . .
H30B C30 H30C 109.5 . .
C29 C31 H31A 109.5 . .
C29 C31 H31B 109.5 . .
H31A C31 H31B 109.5 . .
C29 C31 H31C 109.5 . .
H31A C31 H31C 109.5 . .
H31B C31 H31C 109.5 . .
C29 C32 H32A 109.5 . .
C29 C32 H32B 109.5 . .
H32A C32 H32B 109.5 . .
C29 C32 H32C 109.5 . .
H32A C32 H32C 109.5 . .
H32B C32 H32C 109.5 . .
C33 S5 C19 103.76(14) . .
C38 C33 C34 120.5(3) . .
C38 C33 S5 116.7(2) . .
C34 C33 S5 122.8(2) . .
C33 C34 C35 117.9(3) . .
C33 C34 S6 121.5(2) . .
C35 C34 S6 120.7(2) . .
C36 C35 C34 120.4(3) . .
C36 C35 S7 117.2(2) . .
C34 C35 S7 122.2(2) . .
C35 C36 C37 122.1(3) . .
C35 C36 H36 119.0 . .
C37 C36 H36 119.0 . .
C38 C37 C36 116.9(3) . .
C38 C37 C45 122.6(3) . .
C36 C37 C45 120.5(3) . .
C37 C38 C33 122.3(3) . .
C37 C38 H38 118.9 . .
C33 C38 H38 118.9 . .
C34 S6 C39 99.99(14) . .
C40 C39 S6 108.6(2) . .
C40 C39 H39A 110.0 . .
S6 C39 H39A 110.0 . .
C40 C39 H39B 110.0 . .
S6 C39 H39B 110.0 . .
H39A C39 H39B 108.3 . .
C44 C40 C41 117.4(3) . .
C44 C40 C39 121.9(3) . .
C41 C40 C39 120.7(3) . .
N3 C41 C40 123.7(3) . .
N3 C41 H41 118.1 . .
C40 C41 H41 118.1 . .
C42 N3 C41 117.7(3) . .
C42 N3 Cd2 120.8(2) . .
C41 N3 Cd2 121.1(2) . .
N3 C42 C43 122.4(3) . .
N3 C42 H42 118.8 . .
C43 C42 H42 118.8 . .
C44 C43 C42 119.3(3) . .
C44 C43 H43 120.3 . .
C42 C43 H43 120.3 . .
C43 C44 C40 119.4(3) . .
C43 C44 H44 120.3 . .
C40 C44 H44 120.3 . .
C46 C45 C48 109.3(3) . .
C46 C45 C47 108.7(3) . .
C48 C45 C47 108.2(3) . .
C46 C45 C37 109.1(3) . .
C48 C45 C37 112.1(3) . .
C47 C45 C37 109.4(2) . .
C45 C46 H46A 109.5 . .
C45 C46 H46B 109.5 . .
H46A C46 H46B 109.5 . .
C45 C46 H46C 109.5 . .
H46A C46 H46C 109.5 . .
H46B C46 H46C 109.5 . .
C45 C47 H47A 109.5 . .
C45 C47 H47B 109.5 . .
H47A C47 H47B 109.5 . .
C45 C47 H47C 109.5 . .
H47A C47 H47C 109.5 . .
H47B C47 H47C 109.5 . .
C45 C48 H48A 109.5 . .
C45 C48 H48B 109.5 . .
H48A C48 H48B 109.5 . .
C45 C48 H48C 109.5 . .
H48A C48 H48C 109.5 . .
H48B C48 H48C 109.5 . .
C49 S7 C35 103.65(13) . .
C54 C49 C50 120.0(3) . .
C54 C49 S7 116.0(2) . .
C50 C49 S7 123.7(2) . .
C49 C50 C51 118.0(3) . .
C49 C50 S8 121.4(2) . .
C51 C50 S8 120.2(2) . .
C52 C51 C50 120.5(3) . .
C52 C51 S1 115.8(2) . .
C50 C51 S1 123.5(2) . .
C53 C52 C51 121.8(3) . .
C53 C52 H52 119.1 . .
C51 C52 H52 119.1 . .
C52 C53 C54 117.1(3) . .
C52 C53 C61 122.8(3) . .
C54 C53 C61 120.1(3) . .
C49 C54 C53 122.2(3) . .
C49 C54 H54 118.9 . .
C53 C54 H54 118.9 . .
C50 S8 C55 96.43(14) . .
C56 C55 S8 112.7(2) . .
C56 C55 H55A 109.1 . .
S8 C55 H55A 109.1 . .
C56 C55 H55B 109.1 . .
S8 C55 H55B 109.1 . .
H55A C55 H55B 107.8 . .
C60 C56 C57 118.0(3) . .
C60 C56 C55 122.5(3) . .
C57 C56 C55 119.4(3) . .
N4 C57 C56 123.9(3) . .
N4 C57 H57 118.1 . .
C56 C57 H57 118.1 . .
C57 N4 C58 117.4(3) . .
C57 N4 Cd2 118.5(2) . 1_655
C58 N4 Cd2 123.8(2) . 1_655
N4 C58 C59 122.7(3) . .
N4 C58 H58 118.7 . .
C59 C58 H58 118.7 . .
C60 C59 C58 119.1(3) . .
C60 C59 H59 120.4 . .
C58 C59 H59 120.4 . .
C59 C60 C56 118.9(3) . .
C59 C60 H60 120.5 . .
C56 C60 H60 120.5 . .
C62 C61 C63 109.0(3) . .
C62 C61 C64 109.7(3) . .
C63 C61 C64 109.1(3) . .
C62 C61 C53 107.6(3) . .
C63 C61 C53 112.0(3) . .
C64 C61 C53 109.5(3) . .
C61 C62 H62A 109.5 . .
C61 C62 H62B 109.5 . .
H62A C62 H62B 109.5 . .
C61 C62 H62C 109.5 . .
H62A C62 H62C 109.5 . .
H62B C62 H62C 109.5 . .
C61 C63 H63A 109.5 . .
C61 C63 H63B 109.5 . .
H63A C63 H63B 109.5 . .
C61 C63 H63C 109.5 . .
H63A C63 H63C 109.5 . .
H63B C63 H63C 109.5 . .
C61 C64 H64A 109.5 . .
C61 C64 H64B 109.5 . .
H64A C64 H64B 109.5 . .
C61 C64 H64C 109.5 . .
H64A C64 H64C 109.5 . .
H64B C64 H64C 109.5 . .
Cl1 C65 Cl2 110.5(3) . .
Cl1 C65 Cl3 110.8(2) . .
Cl2 C65 Cl3 110.2(3) . .
Cl1 C65 H65 108.4 . .
Cl2 C65 H65 108.4 . .
Cl3 C65 H65 108.4 . .
Cl4 C66 Cl6 111.5(3) . .
Cl4 C66 Cl5 109.9(3) . .
Cl6 C66 Cl5 109.9(3) . .
Cl4 C66 H66 108.5 . .
Cl6 C66 H66 108.5 . .
Cl5 C66 H66 108.5 . .
H15D C15A H15E 109.5 . .
H15D C15A H15F 109.5 . .
H15E C15A H15F 109.5 . .
H14D C14A H14E 109.5 . .
H14D C14A H14F 109.5 . .
H14E C14A H14F 109.5 . .
H16D C16A H16E 109.5 . .
H16D C16A H16F 109.5 . .
H16E C16A H16F 109.5 . .

loop_
_geom_bond_atom_site_label_1
_geom_bond_atom_site_label_2
_geom_bond_distance
_geom_bond_site_symmetry_2
Cd1 N2 2.382(3) 1_545
Cd1 N2 2.382(3) 2_675
Cd1 N1 2.472(3) 2_665
Cd1 N1 2.472(3) .
Cd1 Br1 2.7198(3) .
Cd1 Br1 2.7198(3) 2_665
Cd2 N3 2.406(3) .
Cd2 N3 2.406(3) 2_576
Cd2 N4 2.473(3) 1_455
Cd2 N4 2.473(3) 2_676
Cd2 Br2 2.6986(3) 2_576
Cd2 Br2 2.6986(3) .
S1 C51 1.780(3) .
S1 C1 1.780(3) .
C1 C6 1.397(4) .
C1 C2 1.407(4) .
C2 C3 1.398(4) .
C2 S2 1.776(3) .
C3 C4 1.399(4) .
C3 S3 1.780(3) .
C4 C5 1.385(4) .
C4 H4 0.9500 .
C5 C6 1.391(4) .
C5 C13 1.536(4) .
C6 H6 0.9500 .
S2 C7 1.825(3) .
C7 C8 1.500(5) .
C7 H7A 0.9900 .
C7 H7B 0.9900 .
C8 C12 1.375(5) .
C8 C9 1.381(5) .
C9 N1 1.344(4) .
C9 H9 0.9500 .
N1 C10 1.337(4) .
C10 C11 1.373(5) .
C10 H10 0.9500 .
C11 C12 1.380(5) .
C11 H11 0.9500 .
C12 H12 0.9500 .
C13 C14A 1.524(9) .
C13 C16A 1.527(9) .
C13 C15 1.532(8) .
C13 C16 1.539(8) .
C13 C14 1.545(8) .
C13 C15A 1.563(9) .
C14 H14A 0.9800 .
C14 H14B 0.9800 .
C14 H14C 0.9800 .
C15 H15A 0.9800 .
C15 H15B 0.9800 .
C15 H15C 0.9800 .
C16 H16A 0.9800 .
C16 H16B 0.9800 .
C16 H16C 0.9800 .
S3 C17 1.784(3) .
C17 C22 1.391(4) .
C17 C18 1.397(4) .
C18 C19 1.399(4) .
C18 S4 1.771(3) .
C19 C20 1.379(4) .
C19 S5 1.791(3) .
C20 C21 1.396(4) .
C20 H20 0.9500 .
C21 C22 1.388(4) .
C21 C29 1.532(4) .
C22 H22 0.9500 .
S4 C23 1.809(3) .
C23 C24 1.506(4) .
C23 H23A 0.9900 .
C23 H23B 0.9900 .
C24 C25 1.374(4) .
C24 C28 1.397(5) .
C25 N2 1.341(4) .
C25 H25 0.9500 .
N2 C26 1.340(4) .
N2 Cd1 2.382(3) 1_565
C26 C27 1.377(5) .
C26 H26 0.9500 .
C27 C28 1.370(5) .
C27 H27 0.9500 .
C28 H28 0.9500 .
C29 C32 1.518(5) .
C29 C31 1.530(5) .
C29 C30 1.540(5) .
C30 H30A 0.9800 .
C30 H30B 0.9800 .
C30 H30C 0.9800 .
C31 H31A 0.9800 .
C31 H31B 0.9800 .
C31 H31C 0.9800 .
C32 H32A 0.9800 .
C32 H32B 0.9800 .
C32 H32C 0.9800 .
S5 C33 1.781(3) .
C33 C38 1.391(4) .
C33 C34 1.399(4) .
C34 C35 1.406(4) .
C34 S6 1.781(3) .
C35 C36 1.387(4) .
C35 S7 1.785(3) .
C36 C37 1.398(4) .
C36 H36 0.9500 .
C37 C38 1.387(4) .
C37 C45 1.535(4) .
C38 H38 0.9500 .
S6 C39 1.818(3) .
C39 C40 1.498(4) .
C39 H39A 0.9900 .
C39 H39B 0.9900 .
C40 C44 1.383(5) .
C40 C41 1.386(4) .
C41 N3 1.340(4) .
C41 H41 0.9500 .
N3 C42 1.331(4) .
C42 C43 1.380(5) .
C42 H42 0.9500 .
C43 C44 1.373(5) .
C43 H43 0.9500 .
C44 H44 0.9500 .
C45 C46 1.531(4) .
C45 C48 1.532(4) .
C45 C47 1.534(4) .
C46 H46A 0.9800 .
C46 H46B 0.9800 .
C46 H46C 0.9800 .
C47 H47A 0.9800 .
C47 H47B 0.9800 .
C47 H47C 0.9800 .
C48 H48A 0.9800 .
C48 H48B 0.9800 .
C48 H48C 0.9800 .
S7 C49 1.783(3) .
C49 C54 1.391(4) .
C49 C50 1.401(4) .
C50 C51 1.406(4) .
C50 S8 1.775(3) .
C51 C52 1.392(4) .
C52 C53 1.387(4) .
C52 H52 0.9500 .
C53 C54 1.398(4) .
C53 C61 1.532(4) .
C54 H54 0.9500 .
S8 C55 1.822(3) .
C55 C56 1.503(4) .
C55 H55A 0.9900 .
C55 H55B 0.9900 .
C56 C60 1.387(4) .
C56 C57 1.388(4) .
C57 N4 1.333(4) .
C57 H57 0.9500 .
N4 C58 1.340(4) .
N4 Cd2 2.473(3) 1_655
C58 C59 1.390(5) .
C58 H58 0.9500 .
C59 C60 1.376(5) .
C59 H59 0.9500 .
C60 H60 0.9500 .
C61 C62 1.526(5) .
C61 C63 1.529(5) .
C61 C64 1.531(5) .
C62 H62A 0.9800 .
C62 H62B 0.9800 .
C62 H62C 0.9800 .
C63 H63A 0.9800 .
C63 H63B 0.9800 .
C63 H63C 0.9800 .
C64 H64A 0.9800 .
C64 H64B 0.9800 .
C64 H64C 0.9800 .
C65 Cl1 1.746(5) .
C65 Cl2 1.748(4) .
C65 Cl3 1.781(5) .
C65 H65 1.0000 .
C66 Cl4 1.741(6) .
C66 Cl6 1.747(6) .
C66 Cl5 1.752(5) .
C66 H66 1.0000 .
C15A H15D 0.9800 .
C15A H15E 0.9800 .
C15A H15F 0.9800 .
C14A H14D 0.9800 .
C14A H14E 0.9800 .
C14A H14F 0.9800 .
C16A H16D 0.9800 .
C16A H16E 0.9800 .
C16A H16F 0.9800 .
